data_7134798
loop_
_publ_author_name
'Agou, Tomohiro'
'Kuroiwa, Shunsuke'
'Moriyama, Ryo'
'Kuroda, Takuma'
'Kubo, Kazuya'
'Fukumoto, Hiroki'
'Morita, Masato'
'Inoue, Ryo'
'Nabeshima, Tatsuya'

_publ_section_title
;
 Synthesis and structural characterization of Sb(iii) and Bi(iii)
 complexes with an N2O2-type tetradentate dipyrrin ligand
;
_journal_issue 39
_journal_name_full 'Chemical Communications'
_journal_page_first 7141
_journal_page_last 7144
_journal_paper_doi 10.1039/D5CC01037C
_journal_volume 61
_journal_year 2025
_chemical_formula_moiety 'C46 H55 Bi N2 O2, C H2 Cl2'
_chemical_formula_sum 'C47 H57 Bi Cl2 N2 O2'
_chemical_formula_weight 961.82
_space_group_crystal_system triclinic
_space_group_IT_number 2
_space_group_name_Hall '-P 1'
_space_group_name_H-M_alt 'P -1'
_atom_sites_solution_hydrogens geom
_atom_sites_solution_primary direct
_audit_creation_date 2025-04-08
_audit_creation_method
;
Olex2 1.5
(compiled 2025.03.04 svn.red2d20d0 for OlexSys, GUI svn.r7188)
;
_audit_update_record
;
2025-04-08 deposited with the CCDC.	2025-04-10 downloaded from the CCDC.
;
_cell_angle_alpha 62.515(7)
_cell_angle_beta 80.924(6)
_cell_angle_gamma 62.258(7)
_cell_formula_units_Z 2
_cell_length_a 13.8968(10)
_cell_length_b 14.1548(10)
_cell_length_c 14.2678(10)
_cell_measurement_reflns_used 8198
_cell_measurement_temperature 213
_cell_measurement_theta_max 27.8070
_cell_measurement_theta_min 2.2200
_cell_volume 2197.8(3)
_computing_cell_refinement 'CrysAlisPro 1.171.40.53 (Rigaku OD, 2019)'
_computing_data_collection 'CrysAlisPro 1.171.40.53 (Rigaku OD, 2019)'
_computing_data_reduction 'CrysAlisPro 1.171.40.53 (Rigaku OD, 2019)'
_computing_molecular_graphics 'Olex2 1.5 (Dolomanov et al., 2009)'
_computing_publication_material 'Olex2 1.5 (Dolomanov et al., 2009)'
_computing_structure_refinement 'SHELXL 2019/3 (Sheldrick, 2015)'
_computing_structure_solution 'SHELXS  (Sheldrick, 2008)'
_diffrn_ambient_temperature 213
_diffrn_detector 'CCD plate'
_diffrn_measured_fraction_theta_full 0.982
_diffrn_measured_fraction_theta_max 0.810
_diffrn_measurement_details
;
List of Runs (angles in degrees, time in seconds):

  # Type    Start    End  Width  t~exp~   \w     \q     \k     \f   Frames
#--------------------------------------------------------------------------
  1  \w   -100.00  80.00   0.50   16.00    --  -10.00  45.00   0.00  360
  2  \w   -100.00  80.00   0.50   16.00    --  -10.00  45.00  90.00  360
  3  \w   -100.00 -39.50   0.50   16.00    --  -10.00  45.00 180.00  121
;
_diffrn_measurement_device 'abstract diffractometer'
_diffrn_measurement_device_type 'dtrek-CrysAlisPro-abstract goniometer imported rigaku-d*trek images'
_diffrn_measurement_method '\w scans'
_diffrn_orient_matrix_type 'CrysAlisPro convention (1999,Acta A55,543-557)'
_diffrn_orient_matrix_UB_11 0.0469255000
_diffrn_orient_matrix_UB_12 -0.0352837000
_diffrn_orient_matrix_UB_13 -0.0180103000
_diffrn_orient_matrix_UB_21 -0.0306163000
_diffrn_orient_matrix_UB_22 0.0216847000
_diffrn_orient_matrix_UB_23 -0.0469844000
_diffrn_orient_matrix_UB_31 0.0142851000
_diffrn_orient_matrix_UB_32 0.0477263000
_diffrn_orient_matrix_UB_33 -0.0250014000
_diffrn_radiation_monochromator graphite
_diffrn_radiation_probe x-ray
_diffrn_radiation_type 'Mo K\a'
_diffrn_radiation_wavelength 0.71073
_diffrn_reflns_av_unetI/netI 0.1235
_diffrn_reflns_Laue_measured_fraction_full 0.982
_diffrn_reflns_Laue_measured_fraction_max 0.810
_diffrn_reflns_limit_h_max 16
_diffrn_reflns_limit_h_min -16
_diffrn_reflns_limit_k_max 18
_diffrn_reflns_limit_k_min -14
_diffrn_reflns_limit_l_max 18
_diffrn_reflns_limit_l_min 0
_diffrn_reflns_number 8844
_diffrn_reflns_point_group_measured_fraction_full 0.982
_diffrn_reflns_point_group_measured_fraction_max 0.810
_diffrn_reflns_theta_full 25.242
_diffrn_reflns_theta_max 28.286
_diffrn_reflns_theta_min 1.660
_diffrn_source 'fine-focus sealed X-ray tube'
_diffrn_source_type 'Enhance (Mo) X-ray Source'
_exptl_absorpt_coefficient_mu 4.171
_exptl_absorpt_correction_T_max 1.00000
_exptl_absorpt_correction_T_min 0.37800
_exptl_absorpt_correction_type multi-scan
_exptl_absorpt_process_details
;
CrysAlisPro 1.171.40.53 (Rigaku Oxford Diffraction, 2019)
Empirical absorption correction using spherical harmonics,
 implemented in SCALE3 ABSPACK scaling algorithm.
;
_exptl_crystal_colour 'dull dark red'
_exptl_crystal_colour_lustre dull
_exptl_crystal_colour_modifier dark
_exptl_crystal_colour_primary red
_exptl_crystal_density_diffrn 1.453
_exptl_crystal_description prism
_exptl_crystal_F_000 972
_exptl_crystal_preparation CH2Cl2/hexane
_exptl_crystal_recrystallization_method CH2Cl2/hexane
_exptl_crystal_size_max 0.2
_exptl_crystal_size_mid 0.2
_exptl_crystal_size_min 0.1
_refine_diff_density_max 2.314
_refine_diff_density_min -1.676
_refine_diff_density_rms 0.280
_refine_ls_extinction_method none
_refine_ls_goodness_of_fit_ref 1.104
_refine_ls_hydrogen_treatment constr
_refine_ls_matrix_type full
_refine_ls_number_parameters 506
_refine_ls_number_reflns 8844
_refine_ls_number_restraints 472
_refine_ls_restrained_S_all 1.077
_refine_ls_R_factor_all 0.1462
_refine_ls_R_factor_gt 0.0991
_refine_ls_shift/su_max 0.000
_refine_ls_shift/su_mean 0.000
_refine_ls_structure_factor_coef Fsqd
_refine_ls_weighting_details 'w=1/[\s^2^(Fo^2^)+(0.0673P)^2^+90.8082P] where P=(Fo^2^+2Fc^2^)/3'
_refine_ls_weighting_scheme calc
_refine_ls_wR_factor_gt 0.2315
_refine_ls_wR_factor_ref 0.2579
_reflns_Friedel_coverage 0.000
_reflns_number_gt 6195
_reflns_number_total 8844
_reflns_threshold_expression 'I > 2\s(I)'
_cod_data_source_file d5cc01037c2.cif
_cod_data_source_block 20240905-kuro2
_cod_database_code 7134798
_shelx_shelxl_version_number 2019/3
_chemical_oxdiff_formula C47H57BiCl2N2O2
_shelx_space_group_comment
;
The symmetry employed for this shelxl refinement is uniquely defined
by the following loop, which should always be used as a source of
symmetry information in preference to the above space-group names.
They are only intended as comments.
;
_olex2_refinement_description
;
1. Twinned data refinement
 Scales: 0.987(2)
 0.013(2)
2. Fixed Uiso
 At 1.2 times of:
  All C(H) groups, All C(H,H) groups
 At 1.5 times of:
  All C(H,H,H) groups
3. Uiso/Uaniso restraints and constraints
Uanis(C47) = Uanis(C48)
4. Rigid body (RIGU) restrains
 All non-hydrogen atoms
 with sigma for 1-2 distances of 0.004 and sigma for 1-3 distances of 0.004
5. Others
 Fixed Sof: C48(0.75) H48A(0.75) H48B(0.75) C47(0.25) H47A(0.25) H47B(0.25)
6.a Secondary CH2 refined with riding coordinates:
 C48(H48A,H48B), C47(H47A,H47B)
6.b Aromatic/amide H refined with riding coordinates:
 C2(H2), C40(H40), C3(H3), C6(H6), C42(H42), C8(H8), C21(H21), C22(H22),
 C27(H27), C25(H25)
6.c Idealised Me refined as rotating group:
 C17(H17A,H17B,H17C), C45(H45A,H45B,H45C), C13(H13A,H13B,H13C), C35(H35A,H35B,
 H35C), C44(H44A,H44B,H44C), C36(H36A,H36B,H36C), C16(H16A,H16B,H16C), C31(H31A,
 H31B,H31C), C12(H12A,H12B,H12C), C33(H33A,H33B,H33C), C18(H18A,H18B,H18C),
 C46(H46A,H46B,H46C), C37(H37A,H37B,H37C), C14(H14A,H14B,H14C), C32(H32A,H32B,
 H32C)
;
_olex2_exptl_crystal_mounting_method fiber
_olex2_submission_special_instructions 'No special instructions were received'
_oxdiff_exptl_absorpt_empirical_details
;
Empirical correction (ABSPACK) includes:
- Absorption correction using spherical harmonics
- Frame scaling
- Detector area scaling
;
_oxdiff_exptl_absorpt_empirical_full_max 2.602
_oxdiff_exptl_absorpt_empirical_full_min 0.659

loop_
_space_group_symop_operation_xyz
'x, y, z'
'-x, -y, -z'

loop_
_atom_site_label
_atom_site_type_symbol
_atom_site_fract_x
_atom_site_fract_y
_atom_site_fract_z
_atom_site_U_iso_or_equiv
_atom_site_adp_type
_atom_site_occupancy
_atom_site_site_symmetry_order
_atom_site_calc_flag
_atom_site_refinement_flags_posn
_atom_site_refinement_flags_adp
_atom_site_refinement_flags_occupancy
_atom_site_disorder_assembly
_atom_site_disorder_group
Bi1 Bi 0.67898(5) 0.44967(6) 0.42980(5) 0.0283(2) Uani 1 1 d . . . . .
O1 O 0.7017(9) 0.5545(9) 0.2681(8) 0.033(3) Uani 1 1 d . . . . .
O2 O 0.5765(9) 0.6301(9) 0.4011(9) 0.033(3) Uani 1 1 d . . . . .
N1 N 0.8641(10) 0.3719(11) 0.4327(9) 0.025(3) Uani 1 1 d . . . . .
N2 N 0.7209(10) 0.4546(11) 0.5728(10) 0.027(3) Uani 1 1 d . . . . .
C2 C 1.0420(12) 0.2473(14) 0.4890(12) 0.030(3) Uani 1 1 d . . . . .
H2 H 1.105965 0.197138 0.532946 0.036 Uiso 1 1 calc R U . . .
C40 C 1.1076(14) 0.0437(15) 0.8559(14) 0.036(4) Uani 1 1 d . . . . .
H40 H 1.115051 -0.030825 0.906534 0.043 Uiso 1 1 calc R U . . .
C24 C 0.5353(12) 0.6106(13) 0.5802(13) 0.027(3) Uani 1 1 d . . . . .
C1 C 0.9389(12) 0.3073(13) 0.5182(12) 0.026(3) Uani 1 1 d . . . . .
C39 C 1.0196(13) 0.1170(14) 0.7784(14) 0.034(3) Uani 1 1 d . . . . .
C43 C 1.0829(13) 0.2651(14) 0.7076(12) 0.030(3) Uani 1 1 d . . . . .
C7 C 0.8960(13) 0.4016(14) 0.0717(12) 0.027(3) Uani 1 1 d . . . . .
C3 C 1.0322(13) 0.2751(17) 0.3852(14) 0.044(5) Uani 1 1 d . . . . .
H3 H 1.088214 0.249576 0.344393 0.053 Uiso 1 1 calc R U . . .
C4 C 0.9187(12) 0.3518(14) 0.3505(12) 0.028(3) Uani 1 1 d . . . . .
C6 C 0.9327(12) 0.3546(14) 0.1761(11) 0.025(3) Uani 1 1 d . . . . .
H6 H 1.001080 0.289894 0.201765 0.030 Uiso 1 1 calc R U . . .
C38 C 1.0087(12) 0.2274(14) 0.7052(12) 0.030(3) Uani 1 1 d . . . . .
C42 C 1.1705(13) 0.1905(15) 0.7845(13) 0.034(4) Uani 1 1 d . . . . .
H42 H 1.221167 0.215469 0.786042 0.041 Uiso 1 1 calc R U . . .
C11 C 0.9658(14) 0.3381(16) 0.0024(14) 0.036(3) Uani 1 1 d . . . . .
C5 C 0.8681(12) 0.4034(14) 0.2432(11) 0.027(3) Uani 1 1 d . . . . .
C29 C 0.5110(12) 0.6698(14) 0.4702(13) 0.028(3) Uani 1 1 d . . . . .
C15 C 0.6175(14) 0.6642(18) 0.0502(13) 0.043(4) Uani 1 1 d . . . . .
C8 C 0.7988(13) 0.5007(15) 0.0370(13) 0.032(3) Uani 1 1 d . . . . .
H8 H 0.776385 0.535997 -0.034195 0.038 Uiso 1 1 calc R U . . .
C26 C 0.3680(12) 0.7562(14) 0.6132(14) 0.029(3) Uani 1 1 d . . . . .
C41 C 1.1811(14) 0.0794(15) 0.8579(14) 0.040(4) Uani 1 1 d . . . . .
C9 C 0.7303(13) 0.5539(15) 0.0981(12) 0.032(3) Uani 1 1 d . . . . .
C17 C 0.5283(14) 0.6295(19) 0.1031(15) 0.047(4) Uani 1 1 d . . . . .
H17A H 0.529478 0.571580 0.085003 0.071 Uiso 1 1 calc R U . . .
H17B H 0.458954 0.698799 0.079351 0.071 Uiso 1 1 calc R U . . .
H17C H 0.539744 0.596220 0.178505 0.071 Uiso 1 1 calc R U . . .
C21 C 0.7903(14) 0.3774(17) 0.7429(14) 0.042(5) Uani 1 1 d . . . . .
H21 H 0.837588 0.330927 0.803504 0.050 Uiso 1 1 calc R U . . .
C19 C 0.9152(12) 0.3070(14) 0.6181(12) 0.026(3) Uani 1 1 d . . . . .
C34 C 0.3895(14) 0.8571(15) 0.3061(14) 0.037(3) Uani 1 1 d . . . . .
C45 C 1.0678(15) 0.3927(16) 0.6306(15) 0.043(4) Uani 1 1 d . . . . .
H45A H 1.087689 0.397256 0.561656 0.065 Uiso 1 1 calc R U . . .
H45B H 1.113370 0.411273 0.656349 0.065 Uiso 1 1 calc R U . . .
H45C H 0.992926 0.448756 0.626220 0.065 Uiso 1 1 calc R U . . .
C10 C 0.7678(12) 0.5047(14) 0.2062(12) 0.027(3) Uani 1 1 d . . . . .
C28 C 0.4160(12) 0.7791(14) 0.4275(13) 0.029(3) Uani 1 1 d . . . . .
C22 C 0.6823(14) 0.4622(17) 0.7330(15) 0.047(5) Uani 1 1 d . . . . .
H22 H 0.644779 0.485206 0.784705 0.056 Uiso 1 1 calc R U . . .
C23 C 0.6411(13) 0.5063(14) 0.6293(13) 0.031(3) Uani 1 1 d . . . . .
C13 C 0.9179(16) 0.2597(16) 0.0052(13) 0.041(4) Uani 1 1 d . . . . .
H13A H 0.959628 0.217816 -0.035763 0.061 Uiso 1 1 calc R U . . .
H13B H 0.843698 0.308405 -0.024029 0.061 Uiso 1 1 calc R U . . .
H13C H 0.920268 0.203318 0.077140 0.061 Uiso 1 1 calc R U . . .
C27 C 0.3458(13) 0.8247(15) 0.4954(14) 0.035(3) Uani 1 1 d . . . . .
H27 H 0.284923 0.898349 0.466448 0.042 Uiso 1 1 calc R U . . .
C20 C 0.8146(12) 0.3750(14) 0.6433(12) 0.027(3) Uani 1 1 d . . . . .
C35 C 0.2845(16) 0.9743(18) 0.2782(15) 0.050(5) Uani 1 1 d . . . . .
H35A H 0.227594 0.958061 0.319331 0.075 Uiso 1 1 calc R U . . .
H35B H 0.263144 1.010995 0.204164 0.075 Uiso 1 1 calc R U . . .
H35C H 0.297176 1.027008 0.293529 0.075 Uiso 1 1 calc R U . . .
C44 C 0.9405(15) 0.0744(17) 0.7781(18) 0.052(5) Uani 1 1 d . . . . .
H44A H 0.968790 0.024994 0.742054 0.078 Uiso 1 1 calc R U . . .
H44B H 0.872683 0.141494 0.742364 0.078 Uiso 1 1 calc R U . . .
H44C H 0.928792 0.029176 0.849754 0.078 Uiso 1 1 calc R U . . .
C30 C 0.2949(15) 0.8190(15) 0.6765(15) 0.038(3) Uani 1 1 d . . . . .
C36 C 0.3769(16) 0.7888(17) 0.2570(15) 0.050(5) Uani 1 1 d . . . . .
H36A H 0.442839 0.716365 0.271946 0.075 Uiso 1 1 calc R U . . .
H36B H 0.362668 0.836446 0.181707 0.075 Uiso 1 1 calc R U . . .
H36C H 0.317312 0.770276 0.286058 0.075 Uiso 1 1 calc R U . . .
C16 C 0.6046(17) 0.7107(19) -0.0695(14) 0.059(6) Uani 1 1 d . . . . .
H16A H 0.660711 0.734180 -0.102404 0.088 Uiso 1 1 calc R U . . .
H16B H 0.534468 0.778064 -0.096621 0.088 Uiso 1 1 calc R U . . .
H16C H 0.610374 0.648989 -0.084862 0.088 Uiso 1 1 calc R U . . .
C25 C 0.4625(13) 0.6579(16) 0.6434(14) 0.036(4) Uani 1 1 d . . . . .
H25 H 0.482079 0.615773 0.715758 0.043 Uiso 1 1 calc R U . . .
C31 C 0.3133(16) 0.7323(17) 0.7959(15) 0.049(5) Uani 1 1 d . . . . .
H31A H 0.383592 0.710886 0.822239 0.073 Uiso 1 1 calc R U . . .
H31B H 0.310125 0.661875 0.806104 0.073 Uiso 1 1 calc R U . . .
H31C H 0.257758 0.770192 0.833493 0.073 Uiso 1 1 calc R U . . .
C12 C 1.0845(16) 0.264(3) 0.0391(18) 0.072(7) Uani 1 1 d . . . . .
H12A H 1.092927 0.199350 0.108219 0.108 Uiso 1 1 calc R U . . .
H12B H 1.113334 0.311930 0.042298 0.108 Uiso 1 1 calc R U . . .
H12C H 1.123097 0.231707 -0.009612 0.108 Uiso 1 1 calc R U . . .
C33 C 0.320(2) 0.917(2) 0.6607(19) 0.069(7) Uani 1 1 d . . . . .
H33A H 0.285325 0.946275 0.711613 0.104 Uiso 1 1 calc R U . . .
H33B H 0.294301 0.979990 0.590452 0.104 Uiso 1 1 calc R U . . .
H33C H 0.397763 0.886404 0.669695 0.104 Uiso 1 1 calc R U . . .
C18 C 0.6103(17) 0.7678(18) 0.0649(16) 0.055(5) Uani 1 1 d . . . . .
H18A H 0.605397 0.749963 0.138561 0.082 Uiso 1 1 calc R U . . .
H18B H 0.546739 0.839088 0.024887 0.082 Uiso 1 1 calc R U . . .
H18C H 0.674187 0.779339 0.040427 0.082 Uiso 1 1 calc R U . . .
C46 C 1.2809(18) -0.0022(19) 0.9402(19) 0.065(7) Uani 1 1 d . . . . .
H46A H 1.259489 -0.045576 1.007419 0.098 Uiso 1 1 calc R U . . .
H46B H 1.307835 0.045646 0.947374 0.098 Uiso 1 1 calc R U . . .
H46C H 1.337192 -0.057270 0.916747 0.098 Uiso 1 1 calc R U . . .
C37 C 0.4810(16) 0.8926(19) 0.2554(16) 0.055(5) Uani 1 1 d . . . . .
H37A H 0.486040 0.940051 0.283566 0.083 Uiso 1 1 calc R U . . .
H37B H 0.465081 0.937683 0.180055 0.083 Uiso 1 1 calc R U . . .
H37C H 0.548925 0.822060 0.270819 0.083 Uiso 1 1 calc R U . . .
C14 C 0.9556(19) 0.4331(18) -0.1143(15) 0.054(5) Uani 1 1 d . . . . .
H14A H 1.001260 0.394333 -0.156250 0.082 Uiso 1 1 calc R U . . .
H14B H 0.978042 0.488633 -0.116189 0.082 Uiso 1 1 calc R U . . .
H14C H 0.881179 0.474899 -0.142320 0.082 Uiso 1 1 calc R U . . .
C32 C 0.1751(15) 0.8700(18) 0.6418(18) 0.054(5) Uani 1 1 d . . . . .
H32A H 0.161631 0.807775 0.645273 0.081 Uiso 1 1 calc R U . . .
H32B H 0.159498 0.931878 0.570356 0.081 Uiso 1 1 calc R U . . .
H32C H 0.129112 0.902111 0.687879 0.081 Uiso 1 1 calc R U . . .
Cl1 Cl 0.6930(8) 0.7765(10) 0.4690(8) 0.110(3) Uani 1 1 d . . . . .
Cl2 Cl 0.6493(11) 0.8320(17) 0.6429(11) 0.190(6) Uani 1 1 d . . . . .
C48 C 0.602(4) 0.837(5) 0.533(4) 0.111(14) Uani 0.75 1 d . . P A 1
H48A H 0.554352 0.798832 0.557605 0.133 Uiso 0.75 1 calc R U P A 1
H48B H 0.558265 0.919988 0.485311 0.133 Uiso 0.75 1 calc R U P A 1
C47 C 0.735(12) 0.698(14) 0.598(11) 0.111(14) Uani 0.25 1 d . . P A 2
H47A H 0.812890 0.666017 0.609553 0.133 Uiso 0.25 1 calc R U P A 2
H47B H 0.713539 0.634051 0.633838 0.133 Uiso 0.25 1 calc R U P A 2

loop_
_atom_site_aniso_label
_atom_site_aniso_U_11
_atom_site_aniso_U_22
_atom_site_aniso_U_33
_atom_site_aniso_U_23
_atom_site_aniso_U_13
_atom_site_aniso_U_12
Bi1 0.0224(3) 0.0307(3) 0.0265(3) -0.0135(3) -0.0045(2) -0.0051(2)
O1 0.032(6) 0.027(6) 0.011(5) 0.000(4) 0.002(4) 0.001(4)
O2 0.029(6) 0.023(6) 0.035(6) -0.015(5) -0.001(4) 0.001(4)
N1 0.019(5) 0.029(7) 0.019(5) -0.014(5) -0.006(4) -0.001(5)
N2 0.024(5) 0.022(6) 0.026(5) -0.012(5) -0.003(4) 0.000(4)
C2 0.020(6) 0.032(8) 0.025(6) -0.010(6) -0.009(5) -0.002(5)
C40 0.035(8) 0.021(7) 0.035(8) -0.012(6) -0.009(6) 0.003(6)
C24 0.020(6) 0.023(7) 0.034(5) -0.015(5) 0.001(4) -0.005(5)
C1 0.017(6) 0.023(7) 0.024(5) -0.008(5) -0.010(4) 0.002(5)
C39 0.022(7) 0.027(7) 0.038(8) -0.011(5) -0.004(6) 0.000(5)
C43 0.027(7) 0.031(7) 0.026(7) -0.016(5) -0.008(5) -0.002(5)
C7 0.027(6) 0.032(7) 0.021(6) -0.015(6) 0.005(5) -0.011(5)
C3 0.023(6) 0.057(11) 0.035(7) -0.031(8) -0.012(5) 0.010(7)
C4 0.023(6) 0.030(8) 0.023(5) -0.016(6) -0.006(4) 0.001(6)
C6 0.026(7) 0.033(8) 0.019(5) -0.016(6) 0.005(5) -0.010(6)
C38 0.024(6) 0.031(6) 0.025(7) -0.011(5) -0.006(5) -0.003(5)
C42 0.031(8) 0.033(7) 0.029(8) -0.011(5) -0.011(6) -0.007(6)
C11 0.034(7) 0.045(9) 0.032(7) -0.026(6) 0.015(6) -0.016(6)
C5 0.026(6) 0.033(7) 0.016(5) -0.014(5) 0.001(4) -0.005(5)
C29 0.016(6) 0.036(7) 0.033(5) -0.018(5) 0.003(4) -0.012(5)
C15 0.033(7) 0.054(9) 0.023(7) -0.018(7) 0.000(5) -0.004(6)
C8 0.032(7) 0.038(8) 0.024(7) -0.015(6) 0.002(5) -0.014(5)
C26 0.018(6) 0.034(7) 0.048(6) -0.029(6) 0.008(5) -0.014(5)
C41 0.033(8) 0.032(7) 0.034(9) -0.009(6) -0.011(6) 0.000(6)
C9 0.027(6) 0.041(8) 0.019(6) -0.010(6) 0.001(5) -0.012(5)
C17 0.026(7) 0.062(12) 0.040(9) -0.025(9) -0.004(7) -0.005(8)
C21 0.033(7) 0.050(10) 0.034(7) -0.030(8) -0.008(6) 0.002(7)
C19 0.022(6) 0.026(7) 0.027(6) -0.013(5) -0.006(4) -0.004(5)
C34 0.033(8) 0.031(8) 0.037(6) -0.012(6) 0.000(6) -0.009(6)
C45 0.045(11) 0.037(8) 0.040(10) -0.014(7) -0.017(8) -0.009(7)
C10 0.025(6) 0.028(7) 0.023(6) -0.014(5) 0.000(4) -0.006(5)
C28 0.024(6) 0.031(7) 0.035(6) -0.018(5) -0.001(5) -0.011(5)
C22 0.031(8) 0.053(11) 0.036(7) -0.028(8) -0.004(6) 0.006(7)
C23 0.028(6) 0.024(7) 0.033(7) -0.017(6) -0.001(5) -0.002(5)
C13 0.061(11) 0.039(9) 0.019(8) -0.009(7) -0.003(8) -0.022(8)
C27 0.026(8) 0.031(8) 0.047(6) -0.025(6) 0.000(6) -0.005(6)
C20 0.023(5) 0.025(7) 0.026(6) -0.014(6) -0.006(4) -0.001(5)
C35 0.044(9) 0.051(9) 0.031(9) -0.022(8) -0.006(7) 0.002(7)
C44 0.034(9) 0.033(10) 0.070(14) -0.008(9) -0.012(9) -0.010(8)
C30 0.043(8) 0.027(8) 0.044(7) -0.024(6) 0.012(6) -0.012(6)
C36 0.048(11) 0.043(10) 0.038(10) -0.018(9) -0.019(8) 0.002(8)
C16 0.056(12) 0.054(13) 0.025(7) -0.008(8) -0.012(7) 0.002(10)
C25 0.025(6) 0.048(8) 0.045(8) -0.037(7) -0.006(5) -0.005(5)
C31 0.050(11) 0.039(10) 0.041(7) -0.019(7) 0.025(7) -0.012(8)
C12 0.037(8) 0.125(19) 0.063(12) -0.077(13) 0.005(8) -0.009(9)
C33 0.124(19) 0.071(13) 0.066(14) -0.055(11) 0.063(14) -0.077(15)
C18 0.047(11) 0.051(10) 0.044(11) -0.019(9) -0.001(9) -0.005(8)
C46 0.054(12) 0.045(11) 0.070(14) -0.007(9) -0.039(10) -0.007(10)
C37 0.040(9) 0.056(12) 0.043(11) -0.009(9) 0.005(8) -0.014(8)
C14 0.076(14) 0.049(11) 0.043(8) -0.026(7) 0.033(8) -0.034(10)
C32 0.032(7) 0.042(11) 0.068(13) -0.030(10) 0.015(7) 0.000(7)
Cl1 0.110(6) 0.175(9) 0.121(7) -0.097(7) 0.043(5) -0.102(7)
Cl2 0.146(10) 0.32(2) 0.162(11) -0.165(13) 0.025(9) -0.095(12)
C48 0.12(3) 0.17(4) 0.10(3) -0.07(3) 0.04(2) -0.11(3)
C47 0.12(3) 0.17(4) 0.10(3) -0.07(3) 0.04(2) -0.11(3)

loop_
_atom_type_symbol
_atom_type_description
_atom_type_scat_dispersion_real
_atom_type_scat_dispersion_imag
_atom_type_scat_source
C C 0.0033 0.0016 'International Tables Vol C Tables 4.2.6.8 and 6.1.1.4'
H H 0.0000 0.0000 'International Tables Vol C Tables 4.2.6.8 and 6.1.1.4'
N N 0.0061 0.0033 'International Tables Vol C Tables 4.2.6.8 and 6.1.1.4'
O O 0.0106 0.0060 'International Tables Vol C Tables 4.2.6.8 and 6.1.1.4'
Cl Cl 0.1484 0.1585 'International Tables Vol C Tables 4.2.6.8 and 6.1.1.4'
Bi Bi -4.1077 10.2566 'International Tables Vol C Tables 4.2.6.8 and 6.1.1.4'

loop_
_geom_angle_atom_site_label_1
_geom_angle_atom_site_label_2
_geom_angle_atom_site_label_3
_geom_angle
_geom_angle_site_symmetry_1
_geom_angle_site_symmetry_3
_geom_angle_publ_flag
O1 Bi1 N1 78.7(4) . . ?
O1 Bi1 N2 125.1(5) . . ?
O2 Bi1 O1 75.3(4) . . ?
O2 Bi1 N1 122.7(5) . . ?
O2 Bi1 N2 77.3(4) . . ?
N2 Bi1 N1 77.7(4) . . ?
C10 O1 Bi1 122.6(9) . . ?
C29 O2 Bi1 127.3(10) . . ?
C1 N1 Bi1 129.0(10) . . ?
C4 N1 Bi1 121.1(9) . . ?
C4 N1 C1 107.2(12) . . ?
C23 N2 Bi1 121.8(10) . . ?
C23 N2 C20 105.6(12) . . ?
C20 N2 Bi1 128.1(10) . . ?
C1 C2 H2 126.0 . . ?
C3 C2 H2 126.0 . . ?
C3 C2 C1 107.9(13) . . ?
C39 C40 H40 119.4 . . ?
C41 C40 H40 119.4 . . ?
C41 C40 C39 121.2(17) . . ?
C29 C24 C23 121.7(14) . . ?
C25 C24 C29 119.1(14) . . ?
C25 C24 C23 118.9(14) . . ?
N1 C1 C2 109.5(13) . . ?
N1 C1 C19 124.7(13) . . ?
C2 C1 C19 125.7(13) . . ?
C40 C39 C44 119.8(16) . . ?
C38 C39 C40 118.8(16) . . ?
C38 C39 C44 121.5(15) . . ?
C38 C43 C42 120.1(16) . . ?
C38 C43 C45 121.2(14) . . ?
C42 C43 C45 118.6(15) . . ?
C6 C7 C11 119.3(14) . . ?
C8 C7 C6 116.7(14) . . ?
C8 C7 C11 124.0(14) . . ?
C2 C3 H3 126.6 . . ?
C2 C3 C4 106.8(15) . . ?
C4 C3 H3 126.6 . . ?
N1 C4 C3 108.5(13) . . ?
N1 C4 C5 124.9(13) . . ?
C3 C4 C5 126.6(14) . . ?
C7 C6 H6 119.6 . . ?
C7 C6 C5 120.8(14) . . ?
C5 C6 H6 119.6 . . ?
C39 C38 C43 120.3(14) . . ?
C39 C38 C19 119.5(15) . . ?
C43 C38 C19 120.2(15) . . ?
C43 C42 H42 120.3 . . ?
C41 C42 C43 119.4(16) . . ?
C41 C42 H42 120.3 . . ?
C7 C11 C14 109.5(14) . . ?
C13 C11 C7 106.9(14) . . ?
C13 C11 C14 108.6(15) . . ?
C12 C11 C7 114.0(14) . . ?
C12 C11 C13 109.5(17) . . ?
C12 C11 C14 108.2(17) . . ?
C6 C5 C4 116.1(13) . . ?
C10 C5 C4 122.0(13) . . ?
C10 C5 C6 121.4(14) . . ?
O2 C29 C24 123.7(13) . . ?
O2 C29 C28 117.8(14) . . ?
C24 C29 C28 118.5(14) . . ?
C17 C15 C9 109.0(15) . . ?
C17 C15 C16 110.3(16) . . ?
C17 C15 C18 111.6(16) . . ?
C16 C15 C9 111.4(14) . . ?
C16 C15 C18 104.9(17) . . ?
C18 C15 C9 109.8(15) . . ?
C7 C8 H8 117.1 . . ?
C7 C8 C9 125.8(15) . . ?
C9 C8 H8 117.1 . . ?
C27 C26 C30 116.1(14) . . ?
C25 C26 C27 113.2(15) . . ?
C25 C26 C30 129.3(16) . . ?
C40 C41 C42 120.2(15) . . ?
C40 C41 C46 121.8(17) . . ?
C42 C41 C46 117.9(17) . . ?
C8 C9 C15 120.9(14) . . ?
C8 C9 C10 117.4(14) . . ?
C10 C9 C15 121.7(14) . . ?
C15 C17 H17A 109.5 . . ?
C15 C17 H17B 109.5 . . ?
C15 C17 H17C 109.5 . . ?
H17A C17 H17B 109.5 . . ?
H17A C17 H17C 109.5 . . ?
H17B C17 H17C 109.5 . . ?
C22 C21 H21 126.3 . . ?
C22 C21 C20 107.4(14) . . ?
C20 C21 H21 126.3 . . ?
C1 C19 C38 117.6(13) . . ?
C20 C19 C1 125.1(13) . . ?
C20 C19 C38 117.3(14) . . ?
C35 C34 C28 112.6(15) . . ?
C36 C34 C28 109.7(14) . . ?
C36 C34 C35 108.4(15) . . ?
C36 C34 C37 109.5(17) . . ?
C37 C34 C28 110.4(14) . . ?
C37 C34 C35 106.1(16) . . ?
C43 C45 H45A 109.5 . . ?
C43 C45 H45B 109.5 . . ?
C43 C45 H45C 109.5 . . ?
H45A C45 H45B 109.5 . . ?
H45A C45 H45C 109.5 . . ?
H45B C45 H45C 109.5 . . ?
O1 C10 C5 123.7(13) . . ?
O1 C10 C9 118.5(13) . . ?
C5 C10 C9 117.7(14) . . ?
C29 C28 C34 121.8(14) . . ?
C29 C28 C27 120.0(15) . . ?
C27 C28 C34 118.0(14) . . ?
C21 C22 H22 126.7 . . ?
C21 C22 C23 106.7(15) . . ?
C23 C22 H22 126.7 . . ?
N2 C23 C24 123.6(14) . . ?
N2 C23 C22 110.9(14) . . ?
C22 C23 C24 124.4(14) . . ?
C11 C13 H13A 109.5 . . ?
C11 C13 H13B 109.5 . . ?
C11 C13 H13C 109.5 . . ?
H13A C13 H13B 109.5 . . ?
H13A C13 H13C 109.5 . . ?
H13B C13 H13C 109.5 . . ?
C26 C27 H27 119.5 . . ?
C28 C27 C26 121.0(14) . . ?
C28 C27 H27 119.5 . . ?
N2 C20 C21 109.4(13) . . ?
C19 C20 N2 125.0(14) . . ?
C19 C20 C21 125.6(14) . . ?
C34 C35 H35A 109.5 . . ?
C34 C35 H35B 109.5 . . ?
C34 C35 H35C 109.5 . . ?
H35A C35 H35B 109.5 . . ?
H35A C35 H35C 109.5 . . ?
H35B C35 H35C 109.5 . . ?
C39 C44 H44A 109.5 . . ?
C39 C44 H44B 109.5 . . ?
C39 C44 H44C 109.5 . . ?
H44A C44 H44B 109.5 . . ?
H44A C44 H44C 109.5 . . ?
H44B C44 H44C 109.5 . . ?
C26 C30 C31 110.8(14) . . ?
C26 C30 C32 110.2(15) . . ?
C33 C30 C26 109.0(15) . . ?
C33 C30 C31 108.4(17) . . ?
C33 C30 C32 110.3(18) . . ?
C32 C30 C31 108.2(16) . . ?
C34 C36 H36A 109.5 . . ?
C34 C36 H36B 109.5 . . ?
C34 C36 H36C 109.5 . . ?
H36A C36 H36B 109.5 . . ?
H36A C36 H36C 109.5 . . ?
H36B C36 H36C 109.5 . . ?
C15 C16 H16A 109.5 . . ?
C15 C16 H16B 109.5 . . ?
C15 C16 H16C 109.5 . . ?
H16A C16 H16B 109.5 . . ?
H16A C16 H16C 109.5 . . ?
H16B C16 H16C 109.5 . . ?
C24 C25 H25 116.0 . . ?
C26 C25 C24 127.9(17) . . ?
C26 C25 H25 116.0 . . ?
C30 C31 H31A 109.5 . . ?
C30 C31 H31B 109.5 . . ?
C30 C31 H31C 109.5 . . ?
H31A C31 H31B 109.5 . . ?
H31A C31 H31C 109.5 . . ?
H31B C31 H31C 109.5 . . ?
C11 C12 H12A 109.5 . . ?
C11 C12 H12B 109.5 . . ?
C11 C12 H12C 109.5 . . ?
H12A C12 H12B 109.5 . . ?
H12A C12 H12C 109.5 . . ?
H12B C12 H12C 109.5 . . ?
C30 C33 H33A 109.5 . . ?
C30 C33 H33B 109.5 . . ?
C30 C33 H33C 109.5 . . ?
H33A C33 H33B 109.5 . . ?
H33A C33 H33C 109.5 . . ?
H33B C33 H33C 109.5 . . ?
C15 C18 H18A 109.5 . . ?
C15 C18 H18B 109.5 . . ?
C15 C18 H18C 109.5 . . ?
H18A C18 H18B 109.5 . . ?
H18A C18 H18C 109.5 . . ?
H18B C18 H18C 109.5 . . ?
C41 C46 H46A 109.5 . . ?
C41 C46 H46B 109.5 . . ?
C41 C46 H46C 109.5 . . ?
H46A C46 H46B 109.5 . . ?
H46A C46 H46C 109.5 . . ?
H46B C46 H46C 109.5 . . ?
C34 C37 H37A 109.5 . . ?
C34 C37 H37B 109.5 . . ?
C34 C37 H37C 109.5 . . ?
H37A C37 H37B 109.5 . . ?
H37A C37 H37C 109.5 . . ?
H37B C37 H37C 109.5 . . ?
C11 C14 H14A 109.5 . . ?
C11 C14 H14B 109.5 . . ?
C11 C14 H14C 109.5 . . ?
H14A C14 H14B 109.5 . . ?
H14A C14 H14C 109.5 . . ?
H14B C14 H14C 109.5 . . ?
C30 C32 H32A 109.5 . . ?
C30 C32 H32B 109.5 . . ?
C30 C32 H32C 109.5 . . ?
H32A C32 H32B 109.5 . . ?
H32A C32 H32C 109.5 . . ?
H32B C32 H32C 109.5 . . ?
Cl1 C48 Cl2 116(3) . . ?
Cl1 C48 H48A 108.3 . . ?
Cl1 C48 H48B 108.3 . . ?
Cl2 C48 H48A 108.3 . . ?
Cl2 C48 H48B 108.3 . . ?
H48A C48 H48B 107.4 . . ?
Cl1 C47 Cl2 98(8) . . ?
Cl1 C47 H47A 112.1 . . ?
Cl1 C47 H47B 112.1 . . ?
Cl2 C47 H47A 112.1 . . ?
Cl2 C47 H47B 112.1 . . ?
H47A C47 H47B 109.7 . . ?

loop_
_geom_bond_atom_site_label_1
_geom_bond_atom_site_label_2
_geom_bond_distance
_geom_bond_site_symmetry_2
_geom_bond_publ_flag
Bi1 O1 2.162(10) . ?
Bi1 O2 2.133(10) . ?
Bi1 N1 2.277(12) . ?
Bi1 N2 2.249(13) . ?
O1 C10 1.355(18) . ?
O2 C29 1.366(19) . ?
N1 C1 1.375(17) . ?
N1 C4 1.364(19) . ?
N2 C23 1.39(2) . ?
N2 C20 1.406(18) . ?
C2 H2 0.9300 . ?
C2 C1 1.40(2) . ?
C2 C3 1.36(2) . ?
C40 H40 0.9300 . ?
C40 C39 1.41(2) . ?
C40 C41 1.34(3) . ?
C24 C29 1.40(2) . ?
C24 C23 1.48(2) . ?
C24 C25 1.39(2) . ?
C1 C19 1.41(2) . ?
C39 C38 1.37(2) . ?
C39 C44 1.48(3) . ?
C43 C38 1.37(2) . ?
C43 C42 1.40(2) . ?
C43 C45 1.55(2) . ?
C7 C6 1.39(2) . ?
C7 C11 1.56(2) . ?
C7 C8 1.36(2) . ?
C3 H3 0.9300 . ?
C3 C4 1.44(2) . ?
C4 C5 1.48(2) . ?
C6 H6 0.9300 . ?
C6 C5 1.40(2) . ?
C38 C19 1.53(2) . ?
C42 H42 0.9300 . ?
C42 C41 1.38(2) . ?
C11 C13 1.52(3) . ?
C11 C12 1.50(3) . ?
C11 C14 1.56(3) . ?
C5 C10 1.40(2) . ?
C29 C28 1.41(2) . ?
C15 C9 1.56(2) . ?
C15 C17 1.51(3) . ?
C15 C16 1.53(2) . ?
C15 C18 1.53(3) . ?
C8 H8 0.9300 . ?
C8 C9 1.38(2) . ?
C26 C27 1.50(2) . ?
C26 C30 1.50(2) . ?
C26 C25 1.33(2) . ?
C41 C46 1.55(2) . ?
C9 C10 1.43(2) . ?
C17 H17A 0.9600 . ?
C17 H17B 0.9600 . ?
C17 H17C 0.9600 . ?
C21 H21 0.9300 . ?
C21 C22 1.40(2) . ?
C21 C20 1.42(2) . ?
C19 C20 1.38(2) . ?
C34 C28 1.55(2) . ?
C34 C35 1.54(2) . ?
C34 C36 1.51(3) . ?
C34 C37 1.54(3) . ?
C45 H45A 0.9600 . ?
C45 H45B 0.9600 . ?
C45 H45C 0.9600 . ?
C28 C27 1.41(2) . ?
C22 H22 0.9300 . ?
C22 C23 1.41(2) . ?
C13 H13A 0.9600 . ?
C13 H13B 0.9600 . ?
C13 H13C 0.9600 . ?
C27 H27 0.9300 . ?
C35 H35A 0.9600 . ?
C35 H35B 0.9600 . ?
C35 H35C 0.9600 . ?
C44 H44A 0.9600 . ?
C44 H44B 0.9600 . ?
C44 H44C 0.9600 . ?
C30 C31 1.55(3) . ?
C30 C33 1.49(3) . ?
C30 C32 1.53(3) . ?
C36 H36A 0.9600 . ?
C36 H36B 0.9600 . ?
C36 H36C 0.9600 . ?
C16 H16A 0.9600 . ?
C16 H16B 0.9600 . ?
C16 H16C 0.9600 . ?
C25 H25 0.9300 . ?
C31 H31A 0.9600 . ?
C31 H31B 0.9600 . ?
C31 H31C 0.9600 . ?
C12 H12A 0.9600 . ?
C12 H12B 0.9600 . ?
C12 H12C 0.9600 . ?
C33 H33A 0.9600 . ?
C33 H33B 0.9600 . ?
C33 H33C 0.9600 . ?
C18 H18A 0.9600 . ?
C18 H18B 0.9600 . ?
C18 H18C 0.9600 . ?
C46 H46A 0.9600 . ?
C46 H46B 0.9600 . ?
C46 H46C 0.9600 . ?
C37 H37A 0.9600 . ?
C37 H37B 0.9600 . ?
C37 H37C 0.9600 . ?
C14 H14A 0.9600 . ?
C14 H14B 0.9600 . ?
C14 H14C 0.9600 . ?
C32 H32A 0.9600 . ?
C32 H32B 0.9600 . ?
C32 H32C 0.9600 . ?
Cl1 C48 1.59(5) . ?
Cl1 C47 1.68(14) . ?
Cl2 C48 1.75(4) . ?
Cl2 C47 2.05(15) . ?
C48 H48A 0.9700 . ?
C48 H48B 0.9700 . ?
C47 H47A 0.9700 . ?
C47 H47B 0.9700 . ?

loop_
_geom_torsion_atom_site_label_1
_geom_torsion_atom_site_label_2
_geom_torsion_atom_site_label_3
_geom_torsion_atom_site_label_4
_geom_torsion
_geom_torsion_site_symmetry_1
_geom_torsion_site_symmetry_2
_geom_torsion_site_symmetry_3
_geom_torsion_site_symmetry_4
_geom_torsion_publ_flag
Bi1 O1 C10 C5 -39(2) . . . . ?
Bi1 O1 C10 C9 137.3(13) . . . . ?
Bi1 O2 C29 C24 32(2) . . . . ?
Bi1 O2 C29 C28 -150.8(11) . . . . ?
Bi1 N1 C1 C2 162.0(11) . . . . ?
Bi1 N1 C1 C19 -21(2) . . . . ?
Bi1 N1 C4 C3 -165.0(12) . . . . ?
Bi1 N1 C4 C5 16(2) . . . . ?
Bi1 N2 C23 C24 -33(2) . . . . ?
Bi1 N2 C23 C22 158.5(13) . . . . ?
Bi1 N2 C20 C21 -155.0(12) . . . . ?
Bi1 N2 C20 C19 26(2) . . . . ?
O2 C29 C28 C34 -4(2) . . . . ?
O2 C29 C28 C27 -179.6(14) . . . . ?
N1 C1 C19 C38 178.8(15) . . . . ?
N1 C1 C19 C20 -3(3) . . . . ?
N1 C4 C5 C6 -168.0(16) . . . . ?
N1 C4 C5 C10 20(3) . . . . ?
C2 C1 C19 C38 -4(3) . . . . ?
C2 C1 C19 C20 174.1(17) . . . . ?
C2 C3 C4 N1 2(2) . . . . ?
C2 C3 C4 C5 -178.8(17) . . . . ?
C40 C39 C38 C43 0(3) . . . . ?
C40 C39 C38 C19 178.1(15) . . . . ?
C24 C29 C28 C34 173.3(15) . . . . ?
C24 C29 C28 C27 -2(2) . . . . ?
C1 N1 C4 C3 -2.0(19) . . . . ?
C1 N1 C4 C5 179.2(16) . . . . ?
C1 C2 C3 C4 -2(2) . . . . ?
C1 C19 C20 N2 0(3) . . . . ?
C1 C19 C20 C21 -178.6(18) . . . . ?
C39 C40 C41 C42 1(3) . . . . ?
C39 C40 C41 C46 -177.7(18) . . . . ?
C39 C38 C19 C1 -97.5(19) . . . . ?
C39 C38 C19 C20 84(2) . . . . ?
C43 C38 C19 C1 80(2) . . . . ?
C43 C38 C19 C20 -98.2(19) . . . . ?
C43 C42 C41 C40 0(3) . . . . ?
C43 C42 C41 C46 178.4(18) . . . . ?
C7 C6 C5 C4 -175.7(15) . . . . ?
C7 C6 C5 C10 -4(3) . . . . ?
C7 C8 C9 C15 -176.8(17) . . . . ?
C7 C8 C9 C10 4(3) . . . . ?
C3 C2 C1 N1 1(2) . . . . ?
C3 C2 C1 C19 -176.4(17) . . . . ?
C3 C4 C5 C6 13(3) . . . . ?
C3 C4 C5 C10 -158.6(19) . . . . ?
C4 N1 C1 C2 0.9(19) . . . . ?
C4 N1 C1 C19 178.0(16) . . . . ?
C4 C5 C10 O1 -9(3) . . . . ?
C4 C5 C10 C9 174.5(16) . . . . ?
C6 C7 C11 C13 97.4(18) . . . . ?
C6 C7 C11 C12 -24(3) . . . . ?
C6 C7 C11 C14 -145.1(17) . . . . ?
C6 C7 C8 C9 -5(3) . . . . ?
C6 C5 C10 O1 179.3(15) . . . . ?
C6 C5 C10 C9 3(2) . . . . ?
C38 C43 C42 C41 0(3) . . . . ?
C38 C19 C20 N2 178.5(15) . . . . ?
C38 C19 C20 C21 0(3) . . . . ?
C42 C43 C38 C39 0(3) . . . . ?
C42 C43 C38 C19 -177.4(15) . . . . ?
C11 C7 C6 C5 -174.7(15) . . . . ?
C11 C7 C8 C9 174.3(16) . . . . ?
C29 C24 C23 N2 -4(3) . . . . ?
C29 C24 C23 C22 162.6(18) . . . . ?
C29 C24 C25 C26 0(3) . . . . ?
C29 C28 C27 C26 -3(2) . . . . ?
C15 C9 C10 O1 1(2) . . . . ?
C15 C9 C10 C5 177.8(16) . . . . ?
C8 C7 C6 C5 4(2) . . . . ?
C8 C7 C11 C13 -81(2) . . . . ?
C8 C7 C11 C12 157(2) . . . . ?
C8 C7 C11 C14 36(2) . . . . ?
C8 C9 C10 O1 -179.4(15) . . . . ?
C8 C9 C10 C5 -3(2) . . . . ?
C41 C40 C39 C38 -1(3) . . . . ?
C41 C40 C39 C44 179.6(18) . . . . ?
C17 C15 C9 C8 113.9(18) . . . . ?
C17 C15 C9 C10 -67(2) . . . . ?
C21 C22 C23 N2 -2(2) . . . . ?
C21 C22 C23 C24 -170.2(17) . . . . ?
C34 C28 C27 C26 -178.2(14) . . . . ?
C45 C43 C38 C39 -175.7(16) . . . . ?
C45 C43 C38 C19 6(2) . . . . ?
C45 C43 C42 C41 175.8(16) . . . . ?
C22 C21 C20 N2 -2(2) . . . . ?
C22 C21 C20 C19 176.5(18) . . . . ?
C23 N2 C20 C21 1.1(19) . . . . ?
C23 N2 C20 C19 -177.7(16) . . . . ?
C23 C24 C29 O2 7(2) . . . . ?
C23 C24 C29 C28 -170.2(15) . . . . ?
C23 C24 C25 C26 174.1(17) . . . . ?
C27 C26 C30 C31 170.4(15) . . . . ?
C27 C26 C30 C33 -70(2) . . . . ?
C27 C26 C30 C32 51(2) . . . . ?
C27 C26 C25 C24 -5(3) . . . . ?
C20 N2 C23 C24 168.9(15) . . . . ?
C20 N2 C23 C22 1(2) . . . . ?
C20 C21 C22 C23 3(2) . . . . ?
C35 C34 C28 C29 -177.7(16) . . . . ?
C35 C34 C28 C27 -2(2) . . . . ?
C44 C39 C38 C43 179.7(17) . . . . ?
C44 C39 C38 C19 -2(3) . . . . ?
C30 C26 C27 C28 173.7(15) . . . . ?
C30 C26 C25 C24 -170.6(17) . . . . ?
C36 C34 C28 C29 61(2) . . . . ?
C36 C34 C28 C27 -123.0(17) . . . . ?
C16 C15 C9 C8 -8(3) . . . . ?
C16 C15 C9 C10 171.2(18) . . . . ?
C25 C24 C29 O2 -179.3(15) . . . . ?
C25 C24 C29 C28 4(2) . . . . ?
C25 C24 C23 N2 -177.9(16) . . . . ?
C25 C24 C23 C22 -11(3) . . . . ?
C25 C26 C27 C28 6(2) . . . . ?
C25 C26 C30 C31 -24(3) . . . . ?
C25 C26 C30 C33 95(2) . . . . ?
C25 C26 C30 C32 -143.6(19) . . . . ?
C18 C15 C9 C8 -123.6(18) . . . . ?
C18 C15 C9 C10 55(2) . . . . ?
C37 C34 C28 C29 -59(2) . . . . ?
C37 C34 C28 C27 116.2(17) . . . . ?

loop_
_twin_individual_id
_twin_individual_mass_fraction_refined
1 0.987(2)
2 0.013(2)
